data_2212802
loop_
_publ_author_name
'Krishnan Ravikumar'
'Balasubramanian Sridhar'
'Harihara Krishnan'

_publ_section_title
;
 Rizatriptan benzoate, a drug for the treatment of migraine headache
;
_journal_coeditor_code BT2302
_journal_issue 4
_journal_name_full 'Acta Crystallographica Section E'
_journal_page_first o1958
_journal_page_last o1960
_journal_paper_doi 10.1107/S1600536807013323
_journal_volume 63
_journal_year 2007
_chemical_formula_iupac 'C15 H20 N5 +, C7 H5 O2 -'
_chemical_formula_moiety 'C15 H20 N5 +, C7 H5 O2 -'
_chemical_formula_sum 'C22 H25 N5 O2'
_chemical_formula_weight 391.47
_chemical_name_common
;
Rizatriptan benzoate
;
_chemical_name_systematic
;
N,N-dimethyl-3-[5-(1H-1,2,4-triazol-1-ylmethyl)-1H-indol-3-yl]ethanaminium
benzoate
;
_space_group_IT_number 61
_symmetry_cell_setting orthorhombic
_symmetry_space_group_name_Hall '-P 2ac 2ab'
_symmetry_space_group_name_H-M 'P b c a'
_atom_sites_solution_hydrogens geom
_atom_sites_solution_primary direct
_atom_sites_solution_secondary difmap
_audit_creation_method SHELXL-97
_cell_angle_alpha 90.00
_cell_angle_beta 90.00
_cell_angle_gamma 90.00
_cell_formula_units_Z 8
_cell_length_a 8.7405(6)
_cell_length_b 21.3242(15)
_cell_length_c 22.2434(16)
_cell_measurement_reflns_used 7359
_cell_measurement_temperature 294(2)
_cell_measurement_theta_max 22.55
_cell_measurement_theta_min 2.68
_cell_volume 4145.8(5)
_computing_cell_refinement 'SAINT (Bruker, 2001)'
_computing_data_collection 'SMART (Bruker, 2001)'
_computing_data_reduction SAINT
_computing_molecular_graphics 'PLATON (Spek, 2003) and DIAMOND (Brandenburg & Putz, 2005)'
_computing_publication_material SHELXL97
_computing_structure_refinement 'SHELXL97 (Sheldrick, 1997)'
_computing_structure_solution 'SHELXS97 (Sheldrick, 1997)'
_diffrn_ambient_temperature 294(2)
_diffrn_measured_fraction_theta_full 1.000
_diffrn_measured_fraction_theta_max 1.000
_diffrn_measurement_device 'Bruker SMART APEX CCD area-detector'
_diffrn_measurement_device_type 'Bruker SMART CCD area-detector'
_diffrn_measurement_method \w
_diffrn_radiation_monochromator graphite
_diffrn_radiation_source 'fine-focus sealed tube'
_diffrn_radiation_type MoK\a
_diffrn_radiation_wavelength 0.71073
_diffrn_reflns_av_R_equivalents 0.0331
_diffrn_reflns_av_sigmaI/netI 0.0166
_diffrn_reflns_limit_h_max 10
_diffrn_reflns_limit_h_min -10
_diffrn_reflns_limit_k_max 25
_diffrn_reflns_limit_k_min -25
_diffrn_reflns_limit_l_max 26
_diffrn_reflns_limit_l_min -26
_diffrn_reflns_number 37507
_diffrn_reflns_theta_full 25.00
_diffrn_reflns_theta_max 25.00
_diffrn_reflns_theta_min 1.83
_diffrn_standards_number 0
_exptl_absorpt_coefficient_mu 0.083
_exptl_absorpt_correction_type none
_exptl_crystal_colour colorless
_exptl_crystal_density_diffrn 1.254
_exptl_crystal_density_method 'not measured'
_exptl_crystal_description block
_exptl_crystal_F_000 1664
_exptl_crystal_size_max 0.19
_exptl_crystal_size_mid 0.16
_exptl_crystal_size_min 0.12
_refine_diff_density_max 0.215
_refine_diff_density_min -0.157
_refine_ls_extinction_method none
_refine_ls_goodness_of_fit_ref 1.023
_refine_ls_hydrogen_treatment mixed
_refine_ls_matrix_type full
_refine_ls_number_parameters 272
_refine_ls_number_reflns 3656
_refine_ls_number_restraints 0
_refine_ls_restrained_S_all 1.023
_refine_ls_R_factor_all 0.0624
_refine_ls_R_factor_gt 0.0468
_refine_ls_shift/su_max 0.000
_refine_ls_shift/su_mean 0.000
_refine_ls_structure_factor_coef Fsqd
_refine_ls_weighting_details 'calc w=1/[\s^2^(Fo^2^)+(0.0595P)^2^+1.1036P] where P=(Fo^2^+2Fc^2^)/3'
_refine_ls_weighting_scheme calc
_refine_ls_wR_factor_gt 0.1165
_refine_ls_wR_factor_ref 0.1280
_reflns_number_gt 2837
_reflns_number_total 3656
_reflns_threshold_expression I>2\s(I)
_cod_data_source_file bt2302.cif
_cod_data_source_block I
_cod_database_code 2212802
_cod_database_fobs_code 2212802

loop_
_symmetry_equiv_pos_as_xyz
'x, y, z'
'-x+1/2, -y, z+1/2'
'-x, y+1/2, -z+1/2'
'x+1/2, -y+1/2, -z'
'-x, -y, -z'
'x-1/2, y, -z-1/2'
'x, -y-1/2, z-1/2'
'-x-1/2, y-1/2, z'

loop_
_atom_site_type_symbol
_atom_site_label
_atom_site_fract_x
_atom_site_fract_y
_atom_site_fract_z
_atom_site_U_iso_or_equiv
_atom_site_adp_type
_atom_site_calc_flag
_atom_site_refinement_flags
_atom_site_occupancy
C C1 0.3627(2) 0.14409(9) 0.52599(8) 0.0606(5) Uani d . 1
H H1 0.4155 0.1442 0.4897 0.073 Uiso calc R 1
C C2 0.2964(2) 0.19524(8) 0.55139(8) 0.0529(4) Uani d . 1
C C3 0.22811(19) 0.17437(8) 0.60634(7) 0.0490(4) Uani d . 1
C C4 0.1429(2) 0.20357(9) 0.65153(8) 0.0545(5) Uani d . 1
H H4 0.1211 0.2462 0.6490 0.065 Uiso calc R 1
C C5 0.0914(2) 0.16942(10) 0.69959(8) 0.0599(5) Uani d . 1
C C6 0.1263(2) 0.10541(11) 0.70322(9) 0.0686(6) Uani d . 1
H H6 0.0924 0.0828 0.7364 0.082 Uiso calc R 1
C C7 0.2086(3) 0.07495(10) 0.65975(9) 0.0674(6) Uani d . 1
H H7 0.2301 0.0324 0.6628 0.081 Uiso calc R 1
C C8 0.2586(2) 0.10978(8) 0.61100(8) 0.0546(4) Uani d . 1
C C9 0.2970(2) 0.26122(8) 0.52867(8) 0.0608(5) Uani d . 1
H H9A 0.1962 0.2794 0.5341 0.073 Uiso calc R 1
H H9B 0.3196 0.2611 0.4860 0.073 Uiso calc R 1
C C10 0.4139(2) 0.30119(8) 0.56104(9) 0.0574(5) Uani d . 1
H H10A 0.4113 0.2913 0.6036 0.069 Uiso calc R 1
H H10B 0.5152 0.2909 0.5461 0.069 Uiso calc R 1
C C11 0.3945(3) 0.38985(10) 0.49003(10) 0.0799(7) Uani d . 1
H H11A 0.4962 0.3832 0.4750 0.120 Uiso calc R 1
H H11B 0.3696 0.4336 0.4875 0.120 Uiso calc R 1
H H11C 0.3231 0.3661 0.4664 0.120 Uiso calc R 1
C C12 0.4889(3) 0.40690(11) 0.59171(13) 0.0983(8) Uani d . 1
H H12A 0.5930 0.4011 0.5791 0.147 Uiso calc R 1
H H12B 0.4781 0.3935 0.6327 0.147 Uiso calc R 1
H H12C 0.4621 0.4504 0.5886 0.147 Uiso calc R 1
C C13 -0.0007(2) 0.19956(12) 0.74906(10) 0.0779(6) Uani d . 1
H H13A -0.0475 0.2376 0.7338 0.093 Uiso calc R 1
H H13B -0.0821 0.1713 0.7610 0.093 Uiso calc R 1
C C14 0.1238(3) 0.18039(11) 0.84876(9) 0.0682(6) Uani d . 1
H H14 0.0826 0.1409 0.8562 0.082 Uiso calc R 1
C C15 0.2449(3) 0.26241(13) 0.85517(11) 0.0811(7) Uani d . 1
H H15 0.3108 0.2930 0.8699 0.097 Uiso calc R 1
N N1 0.3409(2) 0.09264(8) 0.56112(8) 0.0650(5) Uani d . 1
H H1N 0.369(2) 0.0543(11) 0.5530(10) 0.077(7) Uiso d . 1
N N2 0.3865(2) 0.36939(7) 0.55293(7) 0.0577(4) Uani d . 1
H H2N 0.285(3) 0.3775(9) 0.5682(9) 0.070(6) Uiso d . 1
N N3 0.1697(2) 0.26964(9) 0.80497(9) 0.0771(5) Uani d . 1
N N4 0.2215(2) 0.20858(11) 0.88396(8) 0.0816(6) Uani d . 1
N N5 0.09096(17) 0.21488(8) 0.80142(7) 0.0603(4) Uani d . 1
C C16 -0.0700(2) 0.44769(8) 0.63779(9) 0.0545(5) Uani d . 1
C C17 -0.1084(2) 0.41486(10) 0.68884(9) 0.0675(5) Uani d . 1
H H17 -0.0509 0.3801 0.7000 0.081 Uiso calc R 1
C C18 -0.2319(3) 0.43299(12) 0.72395(10) 0.0781(6) Uani d . 1
H H18 -0.2569 0.4106 0.7584 0.094 Uiso calc R 1
C C19 -0.3165(3) 0.48409(11) 0.70745(11) 0.0802(7) Uani d . 1
H H19 -0.3997 0.4963 0.7307 0.096 Uiso calc R 1
C C20 -0.2797(2) 0.51736(11) 0.65686(12) 0.0788(6) Uani d . 1
H H20 -0.3375 0.5522 0.6460 0.095 Uiso calc R 1
C C21 -0.1570(2) 0.49934(9) 0.62197(10) 0.0670(5) Uani d . 1
H H21 -0.1325 0.5220 0.5876 0.080 Uiso calc R 1
C C22 0.0635(2) 0.42822(9) 0.59952(9) 0.0590(5) Uani d . 1
O O1 0.1207(2) 0.37585(7) 0.61054(8) 0.0931(5) Uani d . 1
O O2 0.10865(18) 0.46262(7) 0.55864(7) 0.0791(5) Uani d . 1

loop_
_atom_site_aniso_label
_atom_site_aniso_U_11
_atom_site_aniso_U_22
_atom_site_aniso_U_33
_atom_site_aniso_U_12
_atom_site_aniso_U_13
_atom_site_aniso_U_23
C1 0.0702(13) 0.0616(12) 0.0502(11) 0.0009(10) -0.0014(9) -0.0068(9)
C2 0.0606(11) 0.0524(10) 0.0457(9) 0.0009(8) -0.0088(8) -0.0020(8)
C3 0.0478(10) 0.0528(10) 0.0465(9) -0.0005(8) -0.0122(8) -0.0023(8)
C4 0.0479(10) 0.0637(11) 0.0520(10) 0.0061(8) -0.0109(8) -0.0017(9)
C5 0.0408(9) 0.0853(15) 0.0538(11) -0.0048(9) -0.0085(8) 0.0022(10)
C6 0.0633(12) 0.0832(15) 0.0593(12) -0.0245(11) -0.0077(10) 0.0112(11)
C7 0.0778(14) 0.0544(11) 0.0700(13) -0.0139(10) -0.0159(11) 0.0066(10)
C8 0.0554(10) 0.0527(10) 0.0556(10) -0.0045(8) -0.0129(9) -0.0033(9)
C9 0.0778(13) 0.0590(12) 0.0456(10) 0.0018(10) -0.0092(9) 0.0020(8)
C10 0.0566(11) 0.0564(11) 0.0591(11) 0.0077(9) -0.0038(9) 0.0010(9)
C11 0.0992(18) 0.0627(13) 0.0779(15) 0.0040(12) 0.0128(13) 0.0127(11)
C12 0.0988(19) 0.0722(15) 0.124(2) -0.0117(14) -0.0288(16) -0.0214(14)
C13 0.0453(10) 0.1254(19) 0.0630(12) 0.0072(12) 0.0004(10) 0.0035(13)
C14 0.0754(14) 0.0739(14) 0.0551(12) 0.0080(11) 0.0055(11) 0.0024(10)
C15 0.0728(14) 0.1022(19) 0.0683(14) -0.0042(13) 0.0131(12) -0.0267(14)
N1 0.0788(12) 0.0498(10) 0.0663(11) 0.0053(9) -0.0062(9) -0.0093(8)
N2 0.0564(10) 0.0531(9) 0.0637(10) 0.0049(7) 0.0011(8) -0.0062(7)
N3 0.0811(12) 0.0775(13) 0.0727(12) -0.0031(10) 0.0196(10) 0.0019(9)
N4 0.0820(13) 0.1060(16) 0.0566(10) 0.0165(12) -0.0031(10) -0.0119(11)
N5 0.0502(9) 0.0798(11) 0.0508(9) 0.0077(8) 0.0073(7) 0.0037(8)
C16 0.0510(10) 0.0449(10) 0.0676(12) -0.0030(8) -0.0032(9) -0.0147(9)
C17 0.0643(12) 0.0653(13) 0.0729(13) 0.0023(10) -0.0045(11) -0.0096(11)
C18 0.0738(14) 0.0893(16) 0.0712(13) -0.0078(13) 0.0070(12) -0.0085(12)
C19 0.0596(12) 0.0821(16) 0.0988(18) 0.0011(12) 0.0107(13) -0.0266(14)
C20 0.0597(13) 0.0635(13) 0.1132(19) 0.0078(10) 0.0074(13) -0.0099(13)
C21 0.0578(11) 0.0527(11) 0.0905(15) 0.0005(9) 0.0054(11) -0.0066(10)
C22 0.0606(11) 0.0447(10) 0.0718(13) 0.0004(9) -0.0028(10) -0.0163(10)
O1 0.0999(12) 0.0719(10) 0.1075(12) 0.0363(9) 0.0292(10) 0.0121(9)
O2 0.0880(11) 0.0564(8) 0.0930(11) 0.0048(7) 0.0254(9) -0.0029(8)

loop_
_atom_type_symbol
_atom_type_description
_atom_type_scat_dispersion_real
_atom_type_scat_dispersion_imag
_atom_type_scat_source
C C 0.0033 0.0016 'International Tables Vol C Tables 4.2.6.8 and 6.1.1.4'
H H 0.0000 0.0000 'International Tables Vol C Tables 4.2.6.8 and 6.1.1.4'
N N 0.0061 0.0033 'International Tables Vol C Tables 4.2.6.8 and 6.1.1.4'
O O 0.0106 0.0060 'International Tables Vol C Tables 4.2.6.8 and 6.1.1.4'

loop_
_geom_angle_atom_site_label_1
_geom_angle_atom_site_label_2
_geom_angle_atom_site_label_3
_geom_angle
C2 C1 N1 110.44(17)
C2 C1 H1 124.8
N1 C1 H1 124.8
C1 C2 C3 106.48(16)
C1 C2 C9 127.84(17)
C3 C2 C9 125.66(16)
C4 C3 C8 118.96(17)
C4 C3 C2 134.27(17)
C8 C3 C2 106.76(16)
C5 C4 C3 119.98(18)
C5 C4 H4 120.0
C3 C4 H4 120.0
C4 C5 C6 119.42(19)
C4 C5 C13 121.2(2)
C6 C5 C13 119.33(19)
C7 C6 C5 122.42(19)
C7 C6 H6 118.8
C5 C6 H6 118.8
C6 C7 C8 117.67(19)
C6 C7 H7 121.2
C8 C7 H7 121.2
N1 C8 C7 130.98(18)
N1 C8 C3 107.49(16)
C7 C8 C3 121.52(18)
C2 C9 C10 111.84(15)
C2 C9 H9A 109.2
C10 C9 H9A 109.2
C2 C9 H9B 109.2
C10 C9 H9B 109.2
H9A C9 H9B 107.9
N2 C10 C9 112.66(15)
N2 C10 H10A 109.1
C9 C10 H10A 109.1
N2 C10 H10B 109.1
C9 C10 H10B 109.1
H10A C10 H10B 107.8
N2 C11 H11A 109.5
N2 C11 H11B 109.5
H11A C11 H11B 109.5
N2 C11 H11C 109.5
H11A C11 H11C 109.5
H11B C11 H11C 109.5
N2 C12 H12A 109.5
N2 C12 H12B 109.5
H12A C12 H12B 109.5
N2 C12 H12C 109.5
H12A C12 H12C 109.5
H12B C12 H12C 109.5
N5 C13 C5 112.80(15)
N5 C13 H13A 109.0
C5 C13 H13A 109.0
N5 C13 H13B 109.0
C5 C13 H13B 109.0
H13A C13 H13B 107.8
N4 C14 N5 111.4(2)
N4 C14 H14 124.3
N5 C14 H14 124.3
N3 C15 N4 115.9(2)
N3 C15 H15 122.1
N4 C15 H15 122.1
C1 N1 C8 108.84(16)
C1 N1 H1N 126.9(14)
C8 N1 H1N 124.2(14)
C11 N2 C12 111.52(19)
C11 N2 C10 113.53(15)
C12 N2 C10 111.20(16)
C11 N2 H2N 109.0(12)
C12 N2 H2N 104.8(12)
C10 N2 H2N 106.3(11)
C15 N3 N5 101.74(19)
C14 N4 C15 102.08(19)
C14 N5 N3 108.88(18)
C14 N5 C13 129.6(2)
N3 N5 C13 121.34(18)
C17 C16 C21 118.75(19)
C17 C16 C22 121.09(18)
C21 C16 C22 120.16(19)
C16 C17 C18 120.8(2)
C16 C17 H17 119.6
C18 C17 H17 119.6
C19 C18 C17 119.5(2)
C19 C18 H18 120.3
C17 C18 H18 120.3
C18 C19 C20 120.4(2)
C18 C19 H19 119.8
C20 C19 H19 119.8
C19 C20 C21 120.1(2)
C19 C20 H20 120.0
C21 C20 H20 120.0
C20 C21 C16 120.4(2)
C20 C21 H21 119.8
C16 C21 H21 119.8
O2 C22 O1 123.29(19)
O2 C22 C16 120.12(18)
O1 C22 C16 116.57(19)

loop_
_geom_bond_atom_site_label_1
_geom_bond_atom_site_label_2
_geom_bond_distance
C1 C2 1.358(3)
C1 N1 1.360(3)
C1 H1 0.9300
C2 C3 1.431(2)
C2 C9 1.495(2)
C3 C4 1.398(2)
C3 C8 1.407(2)
C4 C5 1.370(3)
C4 H4 0.9300
C5 C6 1.401(3)
C5 C13 1.507(3)
C6 C7 1.369(3)
C6 H6 0.9300
C7 C8 1.385(3)
C7 H7 0.9300
C8 N1 1.372(2)
C9 C10 1.513(3)
C9 H9A 0.9700
C9 H9B 0.9700
C10 N2 1.485(2)
C10 H10A 0.9700
C10 H10B 0.9700
C11 N2 1.467(3)
C11 H11A 0.9600
C11 H11B 0.9600
C11 H11C 0.9600
C12 N2 1.478(3)
C12 H12A 0.9600
C12 H12B 0.9600
C12 H12C 0.9600
C13 N5 1.451(3)
C13 H13A 0.9700
C13 H13B 0.9700
C14 N4 1.305(3)
C14 N5 1.316(3)
C14 H14 0.9300
C15 N3 1.305(3)
C15 N4 1.330(3)
C15 H15 0.9300
N1 H1N 0.87(2)
N2 H2N 0.97(2)
N3 N5 1.358(2)
C16 C17 1.376(3)
C16 C21 1.384(3)
C16 C22 1.503(3)
C17 C18 1.387(3)
C17 H17 0.9300
C18 C19 1.367(3)
C18 H18 0.9300
C19 C20 1.369(3)
C19 H19 0.9300
C20 C21 1.378(3)
C20 H20 0.9300
C21 H21 0.9300
C22 O2 1.233(2)
C22 O1 1.248(2)

loop_
_geom_hbond_atom_site_label_D
_geom_hbond_atom_site_label_H
_geom_hbond_atom_site_label_A
_geom_hbond_site_symmetry_A
_geom_hbond_distance_DH
_geom_hbond_distance_HA
_geom_hbond_distance_DA
_geom_hbond_angle_DHA
N1 H1N O2 8_655 0.87(2) 1.97(2) 2.808(2) 161(2)
N2 H2N O1 . 0.97(2) 1.72(2) 2.657(2) 163(2)
N2 H2N O2 . 0.97(2) 2.39(2) 3.141(2) 134(2)
C9 H9B N4 7_565 0.97 2.51 3.349(2) 145
C11 H11C N4 7_565 0.96 2.59 3.502(3) 159

loop_
_geom_torsion_atom_site_label_1
_geom_torsion_atom_site_label_2
_geom_torsion_atom_site_label_3
_geom_torsion_atom_site_label_4
_geom_torsion
N1 C1 C2 C3 0.0(2)
N1 C1 C2 C9 178.08(18)
C1 C2 C3 C4 -178.89(19)
C9 C2 C3 C4 2.9(3)
C1 C2 C3 C8 0.11(19)
C9 C2 C3 C8 -178.06(17)
C8 C3 C4 C5 0.5(2)
C2 C3 C4 C5 179.37(18)
C3 C4 C5 C6 0.7(3)
C3 C4 C5 C13 179.93(16)
C4 C5 C6 C7 -1.2(3)
C13 C5 C6 C7 179.58(18)
C5 C6 C7 C8 0.4(3)
C6 C7 C8 N1 -179.55(19)
C6 C7 C8 C3 0.8(3)
C4 C3 C8 N1 179.04(15)
C2 C3 C8 N1 -0.14(19)
C4 C3 C8 C7 -1.2(3)
C2 C3 C8 C7 179.60(16)
C1 C2 C9 C10 -100.5(2)
C3 C2 C9 C10 77.2(2)
C2 C9 C10 N2 -162.93(16)
C4 C5 C13 N5 -99.1(2)
C6 C5 C13 N5 80.2(2)
C2 C1 N1 C8 0.0(2)
C7 C8 N1 C1 -179.58(19)
C3 C8 N1 C1 0.1(2)
C9 C10 N2 C11 -61.2(2)
C9 C10 N2 C12 172.10(19)
N4 C15 N3 N5 -0.2(2)
N5 C14 N4 C15 0.4(2)
N3 C15 N4 C14 -0.1(3)
N4 C14 N5 N3 -0.5(2)
N4 C14 N5 C13 174.08(18)
C15 N3 N5 C14 0.4(2)
C15 N3 N5 C13 -174.73(17)
C5 C13 N5 C14 -88.6(3)
C5 C13 N5 N3 85.4(2)
C21 C16 C17 C18 0.0(3)
C22 C16 C17 C18 -179.91(18)
C16 C17 C18 C19 0.1(3)
C17 C18 C19 C20 -0.3(3)
C18 C19 C20 C21 0.3(3)
C19 C20 C21 C16 -0.1(3)
C17 C16 C21 C20 0.0(3)
C22 C16 C21 C20 179.91(18)
C17 C16 C22 O2 -170.43(18)
C21 C16 C22 O2 9.7(3)
C17 C16 C22 O1 11.4(3)
C21 C16 C22 O1 -168.46(19)

loop_
_cod_related_entry_id
_cod_related_entry_database
_cod_related_entry_code
1 ChemSpider 70382
